data_2223730
loop_
_publ_author_name
'Mauthner, Klaus'
'Kirchner, Karl'
'Mereiter, Kurt'

_publ_section_title
;(\h^5^-Cyclopentadienyl)(propionitrile-\k<i>N</i>)bis(triphenylphosphine-\k<i>P</i>)ruthenium(II)
 trifluoromethanesulfonate
;
_journal_coeditor_code EZ2188
_journal_issue 11
_journal_name_full 'Acta Crystallographica Section E'
_journal_page_first m1267
_journal_paper_doi 10.1107/S1600536809038720
_journal_volume 65
_journal_year 2009
_chemical_formula_iupac '[Ru (C5 H5) (C3 H5 N) (C18 H15 P)2] C F3 S O3'
_chemical_formula_moiety 'C44 H40 N P2 Ru +, C F3 O3 S -'
_chemical_formula_sum 'C45 H40 F3 N O3 P2 Ru S'
_chemical_formula_weight 894.85
_chemical_name_systematic
;
(\h^5^-Cyclopentadienyl)(propionitrile-\k<i>N</i>)bis(triphenylphosphine-
\k<i>P</i>)ruthenium(II) trifluoromethanesulfonate
;
_space_group_IT_number 4
_symmetry_cell_setting monoclinic
_symmetry_space_group_name_Hall 'P 2yb'
_symmetry_space_group_name_H-M 'P 1 21 1'
_atom_sites_solution_hydrogens geom
_atom_sites_solution_primary direct
_atom_sites_solution_secondary difmap
_audit_creation_method SHELXL-97
_cell_angle_alpha 90.00
_cell_angle_beta 92.1260(10)
_cell_angle_gamma 90.00
_cell_formula_units_Z 2
_cell_length_a 9.9991(4)
_cell_length_b 17.2172(7)
_cell_length_c 11.4605(5)
_cell_measurement_reflns_used 9696
_cell_measurement_temperature 123(2)
_cell_measurement_theta_max 30.0
_cell_measurement_theta_min 2.3
_cell_volume 1971.64(14)
_computing_cell_refinement 'SAINT (Bruker, 2003)'
_computing_data_collection 'SMART (Bruker, 2003)'
_computing_data_reduction 'SAINT, SADABS and XPREP (Bruker, 2003)'
_computing_molecular_graphics 'SHELXTL (Sheldrick, 2008)'
_computing_publication_material 'SHELXTL (Sheldrick, 2008)'
_computing_structure_refinement 'SHELXL97 (Sheldrick, 2008)'
_computing_structure_solution 'SHELXS97 (Sheldrick, 2008)'
_diffrn_ambient_temperature 123(2)
_diffrn_measured_fraction_theta_full 0.998
_diffrn_measured_fraction_theta_max 0.998
_diffrn_measurement_device_type 'Bruker SMART APEX CCD'
_diffrn_measurement_method '\w and \f'
_diffrn_radiation_monochromator graphite
_diffrn_radiation_source 'fine-focus sealed tube'
_diffrn_radiation_type MoK\a
_diffrn_radiation_wavelength 0.71073
_diffrn_reflns_av_R_equivalents 0.0226
_diffrn_reflns_av_sigmaI/netI 0.0297
_diffrn_reflns_limit_h_max 14
_diffrn_reflns_limit_h_min -14
_diffrn_reflns_limit_k_max 24
_diffrn_reflns_limit_k_min -24
_diffrn_reflns_limit_l_max 16
_diffrn_reflns_limit_l_min -16
_diffrn_reflns_number 29537
_diffrn_reflns_theta_full 29.99
_diffrn_reflns_theta_max 29.99
_diffrn_reflns_theta_min 2.14
_diffrn_standards_decay_% 0
_exptl_absorpt_coefficient_mu 0.589
_exptl_absorpt_correction_T_max 0.89
_exptl_absorpt_correction_T_min 0.79
_exptl_absorpt_correction_type multi-scan
_exptl_absorpt_process_details '(SADABS; Bruker, 2003)'
_exptl_crystal_colour yellow
_exptl_crystal_density_diffrn 1.507
_exptl_crystal_density_method 'not measured'
_exptl_crystal_description block
_exptl_crystal_F_000 916
_exptl_crystal_size_max 0.31
_exptl_crystal_size_mid 0.21
_exptl_crystal_size_min 0.20
_refine_diff_density_max 0.834
_refine_diff_density_min -0.240
_refine_ls_abs_structure_details 'Flack (1983), 5488 Friedel pairs'
_refine_ls_abs_structure_Flack -0.038(12)
_refine_ls_extinction_method none
_refine_ls_goodness_of_fit_ref 1.019
_refine_ls_hydrogen_treatment constr
_refine_ls_matrix_type full
_refine_ls_number_parameters 505
_refine_ls_number_reflns 11391
_refine_ls_number_restraints 1
_refine_ls_restrained_S_all 1.019
_refine_ls_R_factor_all 0.0260
_refine_ls_R_factor_gt 0.0250
_refine_ls_shift/su_max 0.008
_refine_ls_shift/su_mean 0.000
_refine_ls_structure_factor_coef Fsqd
_refine_ls_weighting_details 'calc w=1/[\s^2^(Fo^2^)+(0.0394P)^2^] where P=(Fo^2^+2Fc^2^)/3'
_refine_ls_weighting_scheme calc
_refine_ls_wR_factor_gt 0.0605
_refine_ls_wR_factor_ref 0.0610
_reflns_number_gt 11056
_reflns_number_total 11391
_reflns_threshold_expression I>2\s(I)
_cod_data_source_file ez2188.cif
_cod_data_source_block I
_cod_depositor_comments
;
The following automatic conversions were performed:
'_symmetry_cell_setting' value 'Monoclinic' changed to 'monoclinic'
according to '/home/saulius/struct/CIF-dictionaries/cif_core.dic'
dictionary named 'cif_core.dic' version 2.4.1 from 2010-06-29.

Automatic conversion script
Id: cif_fix_enum 1527 2010-12-29 10:47:43Z saulius 

The following automatic conversions were performed:

'_symmetry_cell_setting' value 'Monoclinic' changed to 'monoclinic'
according to /home/saulius/struct/CIF-dictionaries/cif_core.dic
dictionary named 'cif_core.dic' version 2.4.1 from 2010-06-29.

Automatic conversion script
Id: cif_fix_values 1715 2011-07-08 13:25:40Z adriana 
;
_cod_original_sg_symbol_Hall 'P 2yb '
_cod_original_sg_symbol_H-M 'P 21'
_cod_database_code 2223730
_cod_database_fobs_code 2223730

loop_
_symmetry_equiv_pos_as_xyz
'x, y, z'
'-x, y+1/2, -z'

loop_
_atom_site_type_symbol
_atom_site_label
_atom_site_fract_x
_atom_site_fract_y
_atom_site_fract_z
_atom_site_U_iso_or_equiv
_atom_site_adp_type
_atom_site_calc_flag
_atom_site_refinement_flags
_atom_site_occupancy
_atom_site_disorder_assembly
_atom_site_disorder_group
Ru Ru 0.341326(11) 0.249998(7) 0.726654(9) 0.01426(3) Uani d . 1 . .
C C1 0.53032(17) 0.19188(12) 0.67577(17) 0.0228(4) Uani d . 1 . .
H H1 0.5389 0.1642 0.6047 0.027 Uiso calc R 1 . .
C C2 0.49161(18) 0.15963(12) 0.78263(19) 0.0294(4) Uani d . 1 . .
H H2 0.4710 0.1066 0.7960 0.035 Uiso calc R 1 . .
C C3 0.4887(2) 0.22017(16) 0.86681(18) 0.0380(6) Uani d . 1 . .
H H3 0.4643 0.2151 0.9458 0.046 Uiso calc R 1 . .
C C4 0.52913(19) 0.28964(14) 0.8112(2) 0.0350(5) Uani d . 1 . .
H H4 0.5379 0.3392 0.8470 0.042 Uiso calc R 1 . .
C C5 0.55426(17) 0.27207(11) 0.69210(18) 0.0246(4) Uani d . 1 . .
H H5 0.5819 0.3077 0.6345 0.029 Uiso calc R 1 . .
N N 0.25756(14) 0.23010(8) 0.56417(13) 0.0188(3) Uani d . 1 . .
C C6 0.21203(17) 0.21621(11) 0.47390(15) 0.0219(3) Uani d . 1 . .
C C7 0.1453(2) 0.19964(15) 0.35985(17) 0.0342(5) Uani d . 1 . .
H H7A 0.2063 0.2138 0.2972 0.041 Uiso calc R 1 . .
H H7B 0.0644 0.2325 0.3507 0.041 Uiso calc R 1 . .
C C8 0.1054(2) 0.11580(17) 0.3454(2) 0.0469(6) Uani d . 1 . .
H H8A 0.0617 0.1083 0.2683 0.070 Uiso calc R 1 . .
H H8B 0.0432 0.1016 0.4060 0.070 Uiso calc R 1 . .
H H8C 0.1852 0.0829 0.3526 0.070 Uiso calc R 1 . .
P P1 0.15565(4) 0.18985(3) 0.80997(4) 0.01583(8) Uani d . 1 . .
C C9 0.01753(16) 0.15322(10) 0.71392(15) 0.0190(3) Uani d . 1 . .
C C10 -0.03505(17) 0.20098(11) 0.62471(15) 0.0210(3) Uani d . 1 . .
H H10 0.0020 0.2511 0.6134 0.025 Uiso calc R 1 . .
C C11 -0.14125(18) 0.17569(13) 0.55243(18) 0.0265(4) Uani d . 1 . .
H H11 -0.1762 0.2086 0.4922 0.032 Uiso calc R 1 . .
C C12 -0.1962(2) 0.10270(14) 0.56792(19) 0.0283(4) Uani d . 1 . .
H H12 -0.2662 0.0847 0.5165 0.034 Uiso calc R 1 . .
C C13 -0.14818(19) 0.05593(13) 0.65905(19) 0.0292(4) Uani d . 1 . .
H H13 -0.1878 0.0067 0.6720 0.035 Uiso calc R 1 . .
C C14 -0.04185(19) 0.08125(11) 0.73145(18) 0.0241(4) Uani d . 1 . .
H H14 -0.0095 0.0490 0.7935 0.029 Uiso calc R 1 . .
C C15 0.06383(16) 0.24013(10) 0.92283(14) 0.0179(3) Uani d . 1 . .
C C16 0.13777(18) 0.27803(11) 1.01128(15) 0.0219(3) Uani d . 1 . .
H H16 0.2327 0.2778 1.0102 0.026 Uiso calc R 1 . .
C C17 0.0747(2) 0.31616(12) 1.10118(17) 0.0285(4) Uani d . 1 . .
H H17 0.1263 0.3418 1.1609 0.034 Uiso calc R 1 . .
C C18 -0.0637(2) 0.31647(13) 1.10291(18) 0.0311(4) Uani d . 1 . .
H H18 -0.1073 0.3421 1.1643 0.037 Uiso calc R 1 . .
C C19 -0.1390(2) 0.27944(13) 1.01531(18) 0.0294(4) Uani d . 1 . .
H H19 -0.2339 0.2800 1.0168 0.035 Uiso calc R 1 . .
C C20 -0.07604(16) 0.24154(12) 0.92526(15) 0.0221(3) Uani d . 1 . .
H H20 -0.1281 0.2165 0.8653 0.027 Uiso calc R 1 . .
C C21 0.21005(17) 0.10030(11) 0.88407(16) 0.0202(3) Uani d . 1 . .
C C22 0.2503(2) 0.03787(12) 0.81551(19) 0.0263(4) Uani d . 1 . .
H H22 0.2428 0.0416 0.7328 0.032 Uiso calc R 1 . .
C C23 0.3009(2) -0.02938(12) 0.8667(2) 0.0321(4) Uani d . 1 . .
H H23 0.3278 -0.0714 0.8193 0.039 Uiso calc R 1 . .
C C24 0.3122(2) -0.03525(13) 0.9867(2) 0.0388(5) Uani d . 1 . .
H H24 0.3475 -0.0813 1.0217 0.047 Uiso calc R 1 . .
C C25 0.2728(3) 0.02520(14) 1.0559(2) 0.0397(5) Uani d . 1 . .
H H25 0.2809 0.0207 1.1384 0.048 Uiso calc R 1 . .
C C26 0.2204(2) 0.09356(12) 1.00511(18) 0.0283(4) Uani d . 1 . .
H H26 0.1921 0.1350 1.0532 0.034 Uiso calc R 1 . .
P P2 0.26534(4) 0.37799(2) 0.71997(4) 0.01567(8) Uani d . 1 . .
C C27 0.25610(17) 0.43943(10) 0.84958(16) 0.0183(3) Uani d . 1 . .
C C28 0.32721(18) 0.42172(11) 0.95327(16) 0.0216(3) Uani d . 1 . .
H H28 0.3744 0.3739 0.9603 0.026 Uiso calc R 1 . .
C C29 0.3294(2) 0.47364(13) 1.04651(17) 0.0279(4) Uani d . 1 . .
H H29 0.3778 0.4610 1.1169 0.034 Uiso calc R 1 . .
C C30 0.2619(2) 0.54327(13) 1.03735(19) 0.0309(4) Uani d . 1 . .
H H30 0.2640 0.5786 1.1011 0.037 Uiso calc R 1 . .
C C31 0.1907(2) 0.56177(12) 0.93457(19) 0.0306(4) Uani d . 1 . .
H H31 0.1438 0.6096 0.9281 0.037 Uiso calc R 1 . .
C C32 0.18831(19) 0.51047(11) 0.84190(17) 0.0242(4) Uani d . 1 . .
H H32 0.1398 0.5236 0.7718 0.029 Uiso calc R 1 . .
C C33 0.09830(17) 0.39283(10) 0.65273(16) 0.0189(3) Uani d . 1 . .
C C34 0.07442(19) 0.39834(12) 0.53252(17) 0.0259(4) Uani d . 1 . .
H H34 0.1479 0.3999 0.4823 0.031 Uiso calc R 1 . .
C C35 -0.0560(2) 0.40153(13) 0.48482(19) 0.0323(4) Uani d . 1 . .
H H35 -0.0710 0.4050 0.4026 0.039 Uiso calc R 1 . .
C C36 -0.1634(2) 0.39960(14) 0.5577(2) 0.0342(5) Uani d . 1 . .
H H36 -0.2522 0.4015 0.5254 0.041 Uiso calc R 1 . .
C C37 -0.14138(19) 0.39498(12) 0.6774(2) 0.0303(4) Uani d . 1 . .
H H37 -0.2153 0.3943 0.7272 0.036 Uiso calc R 1 . .
C C38 -0.01191(18) 0.39134(11) 0.72506(17) 0.0227(4) Uani d . 1 . .
H H38 0.0022 0.3878 0.8073 0.027 Uiso calc R 1 . .
C C39 0.37796(17) 0.43733(10) 0.63223(15) 0.0183(3) Uani d . 1 . .
C C40 0.44301(18) 0.50304(11) 0.67898(17) 0.0216(3) Uani d . 1 . .
H H40 0.4272 0.5188 0.7567 0.026 Uiso calc R 1 . .
C C41 0.53071(19) 0.54539(11) 0.61214(19) 0.0255(4) Uani d . 1 . .
H H41 0.5756 0.5892 0.6452 0.031 Uiso calc R 1 . .
C C42 0.55316(18) 0.52433(11) 0.49815(18) 0.0248(4) Uani d . 1 . .
H H42 0.6118 0.5541 0.4526 0.030 Uiso calc R 1 . .
C C43 0.48912(18) 0.45894(11) 0.45029(17) 0.0226(3) Uani d . 1 . .
H H43 0.5034 0.4445 0.3717 0.027 Uiso calc R 1 . .
C C44 0.40455(17) 0.41509(10) 0.51753(16) 0.0197(3) Uani d . 1 . .
H H44 0.3642 0.3695 0.4856 0.024 Uiso calc R 1 . .
S S 0.46664(5) 0.27200(3) 0.20757(4) 0.02305(9) Uani d . 1 . .
O O1 0.53116(16) 0.30544(10) 0.10892(13) 0.0332(3) Uani d . 1 . .
O O2 0.38633(16) 0.32535(10) 0.27204(14) 0.0360(3) Uani d . 1 . .
O O3 0.40770(16) 0.19647(9) 0.18699(14) 0.0347(3) Uani d . 1 . .
C C45 0.60750(17) 0.25111(16) 0.30810(15) 0.0274(3) Uani d . 1 . .
F F1 0.56484(15) 0.22620(9) 0.41086(11) 0.0455(4) Uani d . 1 . .
F F2 0.68724(15) 0.19662(10) 0.26773(13) 0.0459(4) Uani d . 1 . .
F F3 0.68194(14) 0.31414(8) 0.33035(12) 0.0395(3) Uani d . 1 . .

loop_
_atom_site_aniso_label
_atom_site_aniso_U_11
_atom_site_aniso_U_22
_atom_site_aniso_U_33
_atom_site_aniso_U_12
_atom_site_aniso_U_13
_atom_site_aniso_U_23
Ru 0.01224(5) 0.01522(5) 0.01522(5) 0.00110(5) -0.00081(3) -0.00111(5)
C1 0.0122(7) 0.0272(10) 0.0290(9) 0.0040(7) 0.0013(6) -0.0069(8)
C2 0.0172(8) 0.0293(10) 0.0418(11) 0.0081(7) 0.0006(7) 0.0111(8)
C3 0.0190(8) 0.0745(17) 0.0199(9) 0.0123(9) -0.0045(7) 0.0028(9)
C4 0.0137(8) 0.0408(12) 0.0495(13) 0.0055(8) -0.0103(8) -0.0256(10)
C5 0.0125(7) 0.0238(9) 0.0374(10) -0.0012(6) 0.0008(6) 0.0034(7)
N 0.0171(6) 0.0182(7) 0.0211(7) -0.0005(5) 0.0006(5) 0.0000(5)
C6 0.0204(8) 0.0243(9) 0.0209(8) -0.0042(7) -0.0002(6) -0.0002(7)
C7 0.0299(10) 0.0531(14) 0.0191(9) -0.0133(9) -0.0054(7) 0.0005(9)
C8 0.0344(12) 0.0593(17) 0.0468(14) -0.0084(11) -0.0002(10) -0.0244(13)
P1 0.01420(18) 0.01554(19) 0.01770(19) 0.00049(15) 0.00011(13) -0.00047(15)
C9 0.0147(7) 0.0207(8) 0.0215(8) -0.0007(6) 0.0004(6) -0.0041(6)
C10 0.0151(7) 0.0230(8) 0.0247(8) 0.0001(6) -0.0020(6) -0.0025(7)
C11 0.0157(8) 0.0347(10) 0.0289(9) 0.0020(7) -0.0035(6) -0.0034(8)
C12 0.0168(8) 0.0367(11) 0.0313(10) -0.0010(8) -0.0022(7) -0.0129(9)
C13 0.0221(9) 0.0278(10) 0.0377(11) -0.0060(7) 0.0036(8) -0.0104(8)
C14 0.0222(9) 0.0220(9) 0.0281(9) -0.0023(7) 0.0026(7) -0.0019(7)
C15 0.0177(7) 0.0156(9) 0.0206(7) 0.0029(6) 0.0033(5) 0.0012(6)
C16 0.0212(8) 0.0219(8) 0.0226(8) 0.0021(6) 0.0013(6) -0.0006(7)
C17 0.0338(10) 0.0281(10) 0.0235(9) 0.0030(8) 0.0026(8) -0.0056(7)
C18 0.0341(10) 0.0311(10) 0.0287(9) 0.0095(8) 0.0103(8) -0.0040(8)
C19 0.0219(9) 0.0316(9) 0.0351(10) 0.0058(7) 0.0086(7) 0.0026(8)
C20 0.0192(7) 0.0221(9) 0.0253(7) 0.0022(7) 0.0035(5) 0.0008(7)
C21 0.0175(7) 0.0165(8) 0.0265(8) 0.0000(6) -0.0005(6) 0.0016(6)
C22 0.0248(9) 0.0207(9) 0.0336(10) 0.0026(7) 0.0065(8) -0.0013(8)
C23 0.0273(9) 0.0189(9) 0.0502(12) 0.0043(7) 0.0016(9) -0.0026(9)
C24 0.0394(12) 0.0218(10) 0.0541(14) 0.0055(9) -0.0135(10) 0.0076(10)
C25 0.0531(15) 0.0310(11) 0.0340(12) 0.0062(11) -0.0118(11) 0.0068(9)
C26 0.0351(10) 0.0214(9) 0.0280(10) 0.0017(8) -0.0051(8) -0.0001(7)
P2 0.01508(18) 0.01485(18) 0.01694(18) 0.00050(15) -0.00126(14) -0.00113(15)
C27 0.0177(7) 0.0174(8) 0.0199(8) -0.0006(6) 0.0009(6) -0.0024(6)
C28 0.0212(8) 0.0219(8) 0.0217(8) -0.0005(6) 0.0011(6) -0.0021(6)
C29 0.0293(10) 0.0345(11) 0.0198(8) -0.0008(8) -0.0007(7) -0.0052(8)
C30 0.0295(10) 0.0344(11) 0.0289(10) -0.0022(8) 0.0034(8) -0.0146(8)
C31 0.0304(10) 0.0237(9) 0.0377(11) 0.0052(8) 0.0025(8) -0.0106(8)
C32 0.0242(9) 0.0213(9) 0.0271(9) 0.0032(7) -0.0017(7) -0.0028(7)
C33 0.0165(7) 0.0151(8) 0.0248(8) 0.0006(6) -0.0035(6) -0.0003(6)
C34 0.0232(8) 0.0270(9) 0.0269(9) -0.0022(7) -0.0059(7) 0.0048(7)
C35 0.0282(9) 0.0326(11) 0.0351(11) 0.0002(8) -0.0133(8) 0.0047(9)
C36 0.0182(9) 0.0282(11) 0.0550(14) 0.0020(8) -0.0121(9) -0.0015(10)
C37 0.0184(8) 0.0254(10) 0.0468(12) 0.0011(7) -0.0004(8) -0.0048(9)
C38 0.0202(8) 0.0187(9) 0.0290(9) -0.0001(7) -0.0011(7) -0.0017(7)
C39 0.0166(7) 0.0162(7) 0.0221(8) 0.0010(6) -0.0004(6) 0.0013(6)
C40 0.0205(8) 0.0186(8) 0.0258(8) -0.0013(6) 0.0001(6) -0.0030(6)
C41 0.0202(8) 0.0193(9) 0.0368(10) -0.0037(7) 0.0012(7) -0.0012(7)
C42 0.0207(8) 0.0206(9) 0.0331(10) 0.0018(7) 0.0028(7) 0.0066(7)
C43 0.0221(8) 0.0219(9) 0.0242(9) 0.0033(7) 0.0048(7) 0.0014(7)
C44 0.0190(8) 0.0168(8) 0.0233(8) -0.0001(6) -0.0005(6) -0.0011(6)
S 0.0246(2) 0.0236(2) 0.02063(19) -0.00254(16) -0.00403(16) -0.00122(15)
O1 0.0360(8) 0.0380(8) 0.0252(7) -0.0037(7) -0.0027(6) 0.0067(6)
O2 0.0315(7) 0.0410(9) 0.0352(8) 0.0058(7) -0.0030(6) -0.0090(7)
O3 0.0391(8) 0.0279(7) 0.0365(8) -0.0110(7) -0.0083(6) -0.0012(6)
C45 0.0287(8) 0.0288(8) 0.0243(7) -0.0020(10) -0.0050(6) 0.0039(10)
F1 0.0506(8) 0.0623(10) 0.0230(6) -0.0067(7) -0.0065(5) 0.0146(6)
F2 0.0417(7) 0.0473(9) 0.0477(9) 0.0181(7) -0.0103(6) -0.0071(7)
F3 0.0374(7) 0.0382(7) 0.0417(7) -0.0098(6) -0.0163(6) -0.0013(6)

loop_
_atom_type_symbol
_atom_type_description
_atom_type_scat_dispersion_real
_atom_type_scat_dispersion_imag
_atom_type_scat_source
C C 0.0033 0.0016 'International Tables Vol C Tables 4.2.6.8 and 6.1.1.4'
H H 0.0000 0.0000 'International Tables Vol C Tables 4.2.6.8 and 6.1.1.4'
N N 0.0061 0.0033 'International Tables Vol C Tables 4.2.6.8 and 6.1.1.4'
O O 0.0106 0.0060 'International Tables Vol C Tables 4.2.6.8 and 6.1.1.4'
F F 0.0171 0.0103 'International Tables Vol C Tables 4.2.6.8 and 6.1.1.4'
P P 0.1023 0.0942 'International Tables Vol C Tables 4.2.6.8 and 6.1.1.4'
S S 0.1246 0.1234 'International Tables Vol C Tables 4.2.6.8 and 6.1.1.4'
Ru Ru -1.2594 0.8363 'International Tables Vol C Tables 4.2.6.8 and 6.1.1.4'

loop_
_geom_angle_atom_site_label_1
_geom_angle_atom_site_label_2
_geom_angle_atom_site_label_3
_geom_angle_site_symmetry_1
_geom_angle_site_symmetry_3
_geom_angle
_geom_angle_publ_flag
N Ru C4 . . 140.51(8) ?
N Ru C3 . . 150.17(8) ?
C4 Ru C3 . . 37.77(10) ?
N Ru C5 . . 103.32(7) ?
C4 Ru C5 . . 37.89(8) ?
C3 Ru C5 . . 63.12(8) ?
N Ru C1 . . 90.52(6) ?
C4 Ru C1 . . 62.32(7) ?
C3 Ru C1 . . 62.35(8) ?
C5 Ru C1 . . 37.03(8) ?
N Ru C2 . . 113.12(7) ?
C4 Ru C2 . . 62.27(9) ?
C3 Ru C2 . . 37.32(9) ?
C5 Ru C2 . . 62.03(7) ?
C1 Ru C2 . . 36.78(7) ?
N Ru P2 . . 90.37(4) ?
C4 Ru P2 . . 89.60(6) ?
C3 Ru P2 . . 116.96(7) ?
C5 Ru P2 . . 98.42(5) ?
C1 Ru P2 . . 133.82(5) ?
C2 Ru P2 . . 151.67(6) ?
N Ru P1 . . 89.61(4) ?
C4 Ru P1 . . 129.24(7) ?
C3 Ru P1 . . 96.78(6) ?
C5 Ru P1 . . 157.66(5) ?
C1 Ru P1 . . 126.52(6) ?
C2 Ru P1 . . 96.25(5) ?
P2 Ru P1 . . 99.661(15) ?
C2 C1 C5 . . 108.67(17) ?
C2 C1 Ru . . 71.82(10) ?
C5 C1 Ru . . 70.64(10) ?
C2 C1 H1 . . 125.7 ?
C5 C1 H1 . . 125.7 ?
Ru C1 H1 . . 123.5 ?
C1 C2 C3 . . 108.27(19) ?
C1 C2 Ru . . 71.40(10) ?
C3 C2 Ru . . 69.80(11) ?
C1 C2 H2 . . 125.9 ?
C3 C2 H2 . . 125.9 ?
Ru C2 H2 . . 124.5 ?
C4 C3 C2 . . 107.44(18) ?
C4 C3 Ru . . 70.73(11) ?
C2 C3 Ru . . 72.87(11) ?
C4 C3 H3 . . 126.3 ?
C2 C3 H3 . . 126.3 ?
Ru C3 H3 . . 121.8 ?
C3 C4 C5 . . 108.24(19) ?
C3 C4 Ru . . 71.50(11) ?
C5 C4 Ru . . 71.92(10) ?
C3 C4 H4 . . 125.9 ?
C5 C4 H4 . . 125.9 ?
Ru C4 H4 . . 122.4 ?
C1 C5 C4 . . 107.36(18) ?
C1 C5 Ru . . 72.33(10) ?
C4 C5 Ru . . 70.19(10) ?
C1 C5 H5 . . 126.3 ?
C4 C5 H5 . . 126.3 ?
Ru C5 H5 . . 122.8 ?
C6 N Ru . . 177.51(15) ?
N C6 C7 . . 176.6(2) ?
C6 C7 C8 . . 113.1(2) ?
C6 C7 H7A . . 109.0 ?
C8 C7 H7A . . 109.0 ?
C6 C7 H7B . . 109.0 ?
C8 C7 H7B . . 109.0 ?
H7A C7 H7B . . 107.8 ?
C7 C8 H8A . . 109.5 ?
C7 C8 H8B . . 109.5 ?
H8A C8 H8B . . 109.5 ?
C7 C8 H8C . . 109.5 ?
H8A C8 H8C . . 109.5 ?
H8B C8 H8C . . 109.5 ?
C15 P1 C21 . . 102.61(8) ?
C15 P1 C9 . . 101.49(8) ?
C21 P1 C9 . . 101.04(8) ?
C15 P1 Ru . . 120.08(6) ?
C21 P1 Ru . . 109.41(6) ?
C9 P1 Ru . . 119.45(6) ?
C14 C9 C10 . . 118.55(16) ?
C14 C9 P1 . . 122.15(14) ?
C10 C9 P1 . . 119.19(13) ?
C11 C10 C9 . . 120.57(18) ?
C11 C10 H10 . . 119.7 ?
C9 C10 H10 . . 119.7 ?
C12 C11 C10 . . 120.31(19) ?
C12 C11 H11 . . 119.8 ?
C10 C11 H11 . . 119.8 ?
C11 C12 C13 . . 119.61(18) ?
C11 C12 H12 . . 120.2 ?
C13 C12 H12 . . 120.2 ?
C12 C13 C14 . . 120.0(2) ?
C12 C13 H13 . . 120.0 ?
C14 C13 H13 . . 120.0 ?
C9 C14 C13 . . 120.83(19) ?
C9 C14 H14 . . 119.6 ?
C13 C14 H14 . . 119.6 ?
C16 C15 C20 . . 118.72(16) ?
C16 C15 P1 . . 117.93(12) ?
C20 C15 P1 . . 123.34(13) ?
C17 C16 C15 . . 121.08(17) ?
C17 C16 H16 . . 119.5 ?
C15 C16 H16 . . 119.5 ?
C18 C17 C16 . . 119.51(19) ?
C18 C17 H17 . . 120.2 ?
C16 C17 H17 . . 120.2 ?
C17 C18 C19 . . 120.24(18) ?
C17 C18 H18 . . 119.9 ?
C19 C18 H18 . . 119.9 ?
C18 C19 C20 . . 120.26(18) ?
C18 C19 H19 . . 119.9 ?
C20 C19 H19 . . 119.9 ?
C19 C20 C15 . . 120.18(17) ?
C19 C20 H20 . . 119.9 ?
C15 C20 H20 . . 119.9 ?
C26 C21 C22 . . 118.91(18) ?
C26 C21 P1 . . 122.79(15) ?
C22 C21 P1 . . 118.20(15) ?
C23 C22 C21 . . 120.8(2) ?
C23 C22 H22 . . 119.6 ?
C21 C22 H22 . . 119.6 ?
C24 C23 C22 . . 119.9(2) ?
C24 C23 H23 . . 120.0 ?
C22 C23 H23 . . 120.0 ?
C25 C24 C23 . . 120.3(2) ?
C25 C24 H24 . . 119.9 ?
C23 C24 H24 . . 119.9 ?
C24 C25 C26 . . 120.4(2) ?
C24 C25 H25 . . 119.8 ?
C26 C25 H25 . . 119.8 ?
C21 C26 C25 . . 119.7(2) ?
C21 C26 H26 . . 120.2 ?
C25 C26 H26 . . 120.2 ?
C27 P2 C33 . . 100.86(8) ?
C27 P2 C39 . . 99.93(8) ?
C33 P2 C39 . . 105.01(8) ?
C27 P2 Ru . . 123.12(6) ?
C33 P2 Ru . . 115.90(6) ?
C39 P2 Ru . . 109.66(6) ?
C28 C27 C32 . . 118.34(17) ?
C28 C27 P2 . . 121.71(14) ?
C32 C27 P2 . . 119.57(14) ?
C29 C28 C27 . . 120.41(18) ?
C29 C28 H28 . . 119.8 ?
C27 C28 H28 . . 119.8 ?
C30 C29 C28 . . 120.40(19) ?
C30 C29 H29 . . 119.8 ?
C28 C29 H29 . . 119.8 ?
C29 C30 C31 . . 119.85(18) ?
C29 C30 H30 . . 120.1 ?
C31 C30 H30 . . 120.1 ?
C32 C31 C30 . . 119.93(19) ?
C32 C31 H31 . . 120.0 ?
C30 C31 H31 . . 120.0 ?
C31 C32 C27 . . 121.06(18) ?
C31 C32 H32 . . 119.5 ?
C27 C32 H32 . . 119.5 ?
C34 C33 C38 . . 118.42(16) ?
C34 C33 P2 . . 123.09(14) ?
C38 C33 P2 . . 118.21(13) ?
C33 C34 C35 . . 120.89(19) ?
C33 C34 H34 . . 119.6 ?
C35 C34 H34 . . 119.6 ?
C36 C35 C34 . . 119.8(2) ?
C36 C35 H35 . . 120.1 ?
C34 C35 H35 . . 120.1 ?
C37 C36 C35 . . 120.06(19) ?
C37 C36 H36 . . 120.0 ?
C35 C36 H36 . . 120.0 ?
C36 C37 C38 . . 120.3(2) ?
C36 C37 H37 . . 119.8 ?
C38 C37 H37 . . 119.8 ?
C37 C38 C33 . . 120.53(19) ?
C37 C38 H38 . . 119.7 ?
C33 C38 H38 . . 119.7 ?
C40 C39 C44 . . 118.47(16) ?
C40 C39 P2 . . 121.50(14) ?
C44 C39 P2 . . 119.98(13) ?
C41 C40 C39 . . 120.36(17) ?
C41 C40 H40 . . 119.8 ?
C39 C40 H40 . . 119.8 ?
C42 C41 C40 . . 120.70(18) ?
C42 C41 H41 . . 119.7 ?
C40 C41 H41 . . 119.7 ?
C41 C42 C43 . . 119.62(18) ?
C41 C42 H42 . . 120.2 ?
C43 C42 H42 . . 120.2 ?
C44 C43 C42 . . 120.00(18) ?
C44 C43 H43 . . 120.0 ?
C42 C43 H43 . . 120.0 ?
C43 C44 C39 . . 120.79(17) ?
C43 C44 H44 . . 119.6 ?
C39 C44 H44 . . 119.6 ?
O2 S O1 . . 114.91(10) ?
O2 S O3 . . 115.21(10) ?
O1 S O3 . . 115.05(10) ?
O2 S C45 . . 103.52(10) ?
O1 S C45 . . 102.52(9) ?
O3 S C45 . . 103.11(11) ?
F2 C45 F3 . . 107.67(16) ?
F2 C45 F1 . . 107.2(2) ?
F3 C45 F1 . . 106.62(16) ?
F2 C45 S . . 112.32(13) ?
F3 C45 S . . 111.88(16) ?
F1 C45 S . . 110.84(12) ?

loop_
_geom_bond_atom_site_label_1
_geom_bond_atom_site_label_2
_geom_bond_site_symmetry_2
_geom_bond_distance
_geom_bond_publ_flag
Ru N . 2.0422(15) ?
Ru C4 . 2.1901(19) ?
Ru C3 . 2.2001(19) ?
Ru C5 . 2.2129(17) ?
Ru C1 . 2.2348(17) ?
Ru C2 . 2.2403(18) ?
Ru P2 . 2.3312(4) ?
Ru P1 . 2.3585(4) ?
C1 C2 . 1.412(3) ?
C1 C5 . 1.412(3) ?
C1 H1 . 0.9500 ?
C2 C3 . 1.421(3) ?
C2 H2 . 0.9500 ?
C3 C4 . 1.421(4) ?
C3 H3 . 0.9500 ?
C4 C5 . 1.430(3) ?
C4 H4 . 0.9500 ?
C5 H5 . 0.9500 ?
N C6 . 1.140(2) ?
C6 C7 . 1.473(3) ?
C7 C8 . 1.505(4) ?
C7 H7A . 0.9900 ?
C7 H7B . 0.9900 ?
C8 H8A . 0.9800 ?
C8 H8B . 0.9800 ?
C8 H8C . 0.9800 ?
P1 C15 . 1.8312(17) ?
P1 C21 . 1.8331(18) ?
P1 C9 . 1.8451(17) ?
C9 C14 . 1.392(3) ?
C9 C10 . 1.399(2) ?
C10 C11 . 1.392(2) ?
C10 H10 . 0.9500 ?
C11 C12 . 1.386(3) ?
C11 H11 . 0.9500 ?
C12 C13 . 1.390(3) ?
C12 H12 . 0.9500 ?
C13 C14 . 1.394(3) ?
C13 H13 . 0.9500 ?
C14 H14 . 0.9500 ?
C15 C16 . 1.394(2) ?
C15 C20 . 1.400(2) ?
C16 C17 . 1.392(3) ?
C16 H16 . 0.9500 ?
C17 C18 . 1.385(3) ?
C17 H17 . 0.9500 ?
C18 C19 . 1.387(3) ?
C18 H18 . 0.9500 ?
C19 C20 . 1.391(3) ?
C19 H19 . 0.9500 ?
C20 H20 . 0.9500 ?
C21 C26 . 1.392(3) ?
C21 C22 . 1.399(3) ?
C22 C23 . 1.385(3) ?
C22 H22 . 0.9500 ?
C23 C24 . 1.379(4) ?
C23 H23 . 0.9500 ?
C24 C25 . 1.375(4) ?
C24 H24 . 0.9500 ?
C25 C26 . 1.406(3) ?
C25 H25 . 0.9500 ?
C26 H26 . 0.9500 ?
P2 C27 . 1.8288(18) ?
P2 C33 . 1.8312(17) ?
P2 C39 . 1.8458(18) ?
C27 C28 . 1.396(3) ?
C27 C32 . 1.399(3) ?
C28 C29 . 1.393(3) ?
C28 H28 . 0.9500 ?
C29 C30 . 1.378(3) ?
C29 H29 . 0.9500 ?
C30 C31 . 1.390(3) ?
C30 H30 . 0.9500 ?
C31 C32 . 1.381(3) ?
C31 H31 . 0.9500 ?
C32 H32 . 0.9500 ?
C33 C34 . 1.393(3) ?
C33 C38 . 1.404(3) ?
C34 C35 . 1.396(3) ?
C34 H34 . 0.9500 ?
C35 C36 . 1.385(3) ?
C35 H35 . 0.9500 ?
C36 C37 . 1.384(3) ?
C36 H36 . 0.9500 ?
C37 C38 . 1.388(3) ?
C37 H37 . 0.9500 ?
C38 H38 . 0.9500 ?
C39 C40 . 1.401(2) ?
C39 C44 . 1.404(2) ?
C40 C41 . 1.392(3) ?
C40 H40 . 0.9500 ?
C41 C42 . 1.382(3) ?
C41 H41 . 0.9500 ?
C42 C43 . 1.397(3) ?
C42 H42 . 0.9500 ?
C43 C44 . 1.388(3) ?
C43 H43 . 0.9500 ?
C44 H44 . 0.9500 ?
S O2 . 1.4418(16) ?
S O1 . 1.4422(15) ?
S O3 . 1.4435(16) ?
S C45 . 1.8221(17) ?
C45 F2 . 1.326(3) ?
C45 F3 . 1.335(3) ?
C45 F1 . 1.338(2) ?

loop_
_geom_hbond_atom_site_label_D
_geom_hbond_atom_site_label_H
_geom_hbond_atom_site_label_A
_geom_hbond_site_symmetry_A
_geom_hbond_distance_DH
_geom_hbond_distance_HA
_geom_hbond_distance_DA
_geom_hbond_angle_DHA
C1 H1 F1 . 0.95 2.49 3.125(2) 124.5
C3 H3 O1 1_556 0.95 2.50 3.154(3) 125.7
C7 H7A O3 . 0.99 2.43 3.346(3) 152.9
C28 H28 O1 1_556 0.95 2.56 3.328(2) 138.2
C44 H44 O2 . 0.95 2.58 3.209(2) 124.0

loop_
_geom_torsion_atom_site_label_1
_geom_torsion_atom_site_label_2
_geom_torsion_atom_site_label_3
_geom_torsion_atom_site_label_4
_geom_torsion_site_symmetry_1
_geom_torsion_site_symmetry_2
_geom_torsion_site_symmetry_3
_geom_torsion_site_symmetry_4
_geom_torsion
_geom_torsion_publ_flag
N Ru C1 C2 . . . . -130.06(13) ?
C4 Ru C1 C2 . . . . 79.87(15) ?
C3 Ru C1 C2 . . . . 37.00(14) ?
C5 Ru C1 C2 . . . . 118.20(17) ?
P2 Ru C1 C2 . . . . 138.93(11) ?
P1 Ru C1 C2 . . . . -40.16(14) ?
N Ru C1 C5 . . . . 111.75(12) ?
C4 Ru C1 C5 . . . . -38.32(13) ?
C3 Ru C1 C5 . . . . -81.19(14) ?
C2 Ru C1 C5 . . . . -118.20(17) ?
P2 Ru C1 C5 . . . . 20.73(14) ?
P1 Ru C1 C5 . . . . -158.36(10) ?
C5 C1 C2 C3 . . . . 1.0(2) ?
Ru C1 C2 C3 . . . . -60.35(13) ?
C5 C1 C2 Ru . . . . 61.37(13) ?
N Ru C2 C1 . . . . 56.32(13) ?
C4 Ru C2 C1 . . . . -80.02(14) ?
C3 Ru C2 C1 . . . . -118.44(18) ?
C5 Ru C2 C1 . . . . -36.94(12) ?
P2 Ru C2 C1 . . . . -87.45(16) ?
P1 Ru C2 C1 . . . . 148.57(11) ?
N Ru C2 C3 . . . . 174.76(12) ?
C4 Ru C2 C3 . . . . 38.41(13) ?
C5 Ru C2 C3 . . . . 81.50(14) ?
C1 Ru C2 C3 . . . . 118.44(18) ?
P2 Ru C2 C3 . . . . 30.99(19) ?
P1 Ru C2 C3 . . . . -92.99(13) ?
C1 C2 C3 C4 . . . . -1.3(2) ?
Ru C2 C3 C4 . . . . -62.70(13) ?
C1 C2 C3 Ru . . . . 61.36(13) ?
N Ru C3 C4 . . . . 106.38(19) ?
C5 Ru C3 C4 . . . . 37.78(11) ?
C1 Ru C3 C4 . . . . 79.63(12) ?
C2 Ru C3 C4 . . . . 116.10(17) ?
P2 Ru C3 C4 . . . . -47.99(12) ?
P1 Ru C3 C4 . . . . -152.47(11) ?
N Ru C3 C2 . . . . -9.7(2) ?
C4 Ru C3 C2 . . . . -116.10(17) ?
C5 Ru C3 C2 . . . . -78.32(13) ?
C1 Ru C3 C2 . . . . -36.47(12) ?
P2 Ru C3 C2 . . . . -164.09(10) ?
P1 Ru C3 C2 . . . . 91.43(12) ?
C2 C3 C4 C5 . . . . 1.2(2) ?
Ru C3 C4 C5 . . . . -62.94(13) ?
C2 C3 C4 Ru . . . . 64.10(13) ?
N Ru C4 C3 . . . . -131.38(14) ?
C5 Ru C4 C3 . . . . -117.16(18) ?
C1 Ru C4 C3 . . . . -79.71(13) ?
C2 Ru C4 C3 . . . . -37.96(12) ?
P2 Ru C4 C3 . . . . 138.52(12) ?
P1 Ru C4 C3 . . . . 36.34(14) ?
N Ru C4 C5 . . . . -14.22(19) ?
C3 Ru C4 C5 . . . . 117.16(18) ?
C1 Ru C4 C5 . . . . 37.45(12) ?
C2 Ru C4 C5 . . . . 79.20(13) ?
P2 Ru C4 C5 . . . . -104.32(12) ?
P1 Ru C4 C5 . . . . 153.50(10) ?
C2 C1 C5 C4 . . . . -0.3(2) ?
Ru C1 C5 C4 . . . . 61.82(12) ?
C2 C1 C5 Ru . . . . -62.11(12) ?
C3 C4 C5 C1 . . . . -0.5(2) ?
Ru C4 C5 C1 . . . . -63.21(13) ?
C3 C4 C5 Ru . . . . 62.67(13) ?
N Ru C5 C1 . . . . -72.64(12) ?
C4 Ru C5 C1 . . . . 116.60(18) ?
C3 Ru C5 C1 . . . . 78.94(13) ?
C2 Ru C5 C1 . . . . 36.69(12) ?
P2 Ru C5 C1 . . . . -165.04(10) ?
P1 Ru C5 C1 . . . . 51.2(2) ?
N Ru C5 C4 . . . . 170.76(13) ?
C3 Ru C5 C4 . . . . -37.66(14) ?
C1 Ru C5 C4 . . . . -116.60(18) ?
C2 Ru C5 C4 . . . . -79.90(14) ?
P2 Ru C5 C4 . . . . 78.37(13) ?
P1 Ru C5 C4 . . . . -65.4(2) ?
N Ru P1 C15 . . . . -127.55(7) ?
C4 Ru P1 C15 . . . . 60.22(10) ?
C3 Ru P1 C15 . . . . 81.66(9) ?
C5 Ru P1 C15 . . . . 106.34(15) ?
C1 Ru P1 C15 . . . . 142.09(9) ?
C2 Ru P1 C15 . . . . 119.23(9) ?
P2 Ru P1 C15 . . . . -37.24(6) ?
N Ru P1 C21 . . . . 114.31(8) ?
C4 Ru P1 C21 . . . . -57.92(10) ?
C3 Ru P1 C21 . . . . -36.48(9) ?
C5 Ru P1 C21 . . . . -11.80(16) ?
C1 Ru P1 C21 . . . . 23.95(9) ?
C2 Ru P1 C21 . . . . 1.09(9) ?
P2 Ru P1 C21 . . . . -155.39(6) ?
N Ru P1 C9 . . . . -1.30(8) ?
C4 Ru P1 C9 . . . . -173.53(10) ?
C3 Ru P1 C9 . . . . -152.09(9) ?
C5 Ru P1 C9 . . . . -127.40(15) ?
C1 Ru P1 C9 . . . . -91.66(9) ?
C2 Ru P1 C9 . . . . -114.52(9) ?
P2 Ru P1 C9 . . . . 89.01(7) ?
C15 P1 C9 C14 . . . . -88.98(16) ?
C21 P1 C9 C14 . . . . 16.49(17) ?
Ru P1 C9 C14 . . . . 136.43(13) ?
C15 P1 C9 C10 . . . . 87.08(15) ?
C21 P1 C9 C10 . . . . -167.45(14) ?
Ru P1 C9 C10 . . . . -47.51(16) ?
C14 C9 C10 C11 . . . . -2.4(3) ?
P1 C9 C10 C11 . . . . -178.57(14) ?
C9 C10 C11 C12 . . . . -0.1(3) ?
C10 C11 C12 C13 . . . . 2.5(3) ?
C11 C12 C13 C14 . . . . -2.5(3) ?
C10 C9 C14 C13 . . . . 2.4(3) ?
P1 C9 C14 C13 . . . . 178.46(14) ?
C12 C13 C14 C9 . . . . 0.0(3) ?
C21 P1 C15 C16 . . . . 77.57(15) ?
C9 P1 C15 C16 . . . . -178.21(14) ?
Ru P1 C15 C16 . . . . -43.98(16) ?
C21 P1 C15 C20 . . . . -101.66(16) ?
C9 P1 C15 C20 . . . . 2.57(17) ?
Ru P1 C15 C20 . . . . 136.79(14) ?
C20 C15 C16 C17 . . . . 0.5(3) ?
P1 C15 C16 C17 . . . . -178.74(15) ?
C15 C16 C17 C18 . . . . 0.0(3) ?
C16 C17 C18 C19 . . . . -0.4(3) ?
C17 C18 C19 C20 . . . . 0.2(3) ?
C18 C19 C20 C15 . . . . 0.4(3) ?
C16 C15 C20 C19 . . . . -0.7(3) ?
P1 C15 C20 C19 . . . . 178.51(14) ?
C15 P1 C21 C26 . . . . -21.73(18) ?
C9 P1 C21 C26 . . . . -126.30(17) ?
Ru P1 C21 C26 . . . . 106.84(16) ?
C15 P1 C21 C22 . . . . 162.15(15) ?
C9 P1 C21 C22 . . . . 57.57(16) ?
Ru P1 C21 C22 . . . . -69.29(15) ?
C26 C21 C22 C23 . . . . -0.7(3) ?
P1 C21 C22 C23 . . . . 175.61(15) ?
C21 C22 C23 C24 . . . . -0.1(3) ?
C22 C23 C24 C25 . . . . 0.4(4) ?
C23 C24 C25 C26 . . . . 0.0(4) ?
C22 C21 C26 C25 . . . . 1.1(3) ?
P1 C21 C26 C25 . . . . -175.01(17) ?
C24 C25 C26 C21 . . . . -0.8(4) ?
N Ru P2 C27 . . . . 163.43(8) ?
C4 Ru P2 C27 . . . . -56.06(10) ?
C3 Ru P2 C27 . . . . -28.99(10) ?
C5 Ru P2 C27 . . . . -93.04(9) ?
C1 Ru P2 C27 . . . . -105.49(10) ?
C2 Ru P2 C27 . . . . -49.49(14) ?
P1 Ru P2 C27 . . . . 73.77(7) ?
N Ru P2 C33 . . . . 38.91(8) ?
C4 Ru P2 C33 . . . . 179.42(9) ?
C3 Ru P2 C33 . . . . -153.51(9) ?
C5 Ru P2 C33 . . . . 142.44(8) ?
C1 Ru P2 C33 . . . . 129.99(9) ?
C2 Ru P2 C33 . . . . -174.01(13) ?
P1 Ru P2 C33 . . . . -50.75(7) ?
N Ru P2 C39 . . . . -79.71(7) ?
C4 Ru P2 C39 . . . . 60.79(9) ?
C3 Ru P2 C39 . . . . 87.86(9) ?
C5 Ru P2 C39 . . . . 23.81(8) ?
C1 Ru P2 C39 . . . . 11.36(9) ?
C2 Ru P2 C39 . . . . 67.36(13) ?
P1 Ru P2 C39 . . . . -169.38(6) ?
C33 P2 C27 C28 . . . . 149.20(15) ?
C39 P2 C27 C28 . . . . -103.26(16) ?
Ru P2 C27 C28 . . . . 18.20(18) ?
C33 P2 C27 C32 . . . . -37.97(17) ?
C39 P2 C27 C32 . . . . 69.56(16) ?
Ru P2 C27 C32 . . . . -168.97(12) ?
C32 C27 C28 C29 . . . . 0.3(3) ?
P2 C27 C28 C29 . . . . 173.25(15) ?
C27 C28 C29 C30 . . . . -0.3(3) ?
C28 C29 C30 C31 . . . . 0.2(3) ?
C29 C30 C31 C32 . . . . -0.2(3) ?
C30 C31 C32 C27 . . . . 0.3(3) ?
C28 C27 C32 C31 . . . . -0.4(3) ?
P2 C27 C32 C31 . . . . -173.44(16) ?
C27 P2 C33 C34 . . . . 142.10(16) ?
C39 P2 C33 C34 . . . . 38.62(17) ?
Ru P2 C33 C34 . . . . -82.54(16) ?
C27 P2 C33 C38 . . . . -43.99(16) ?
C39 P2 C33 C38 . . . . -147.47(14) ?
Ru P2 C33 C38 . . . . 91.37(14) ?
C38 C33 C34 C35 . . . . -0.6(3) ?
P2 C33 C34 C35 . . . . 173.26(16) ?
C33 C34 C35 C36 . . . . 0.3(3) ?
C34 C35 C36 C37 . . . . 0.4(3) ?
C35 C36 C37 C38 . . . . -0.7(3) ?
C36 C37 C38 C33 . . . . 0.4(3) ?
C34 C33 C38 C37 . . . . 0.3(3) ?
P2 C33 C38 C37 . . . . -173.94(15) ?
C27 P2 C39 C40 . . . . 8.39(16) ?
C33 P2 C39 C40 . . . . 112.57(15) ?
Ru P2 C39 C40 . . . . -122.27(13) ?
C27 P2 C39 C44 . . . . -174.34(14) ?
C33 P2 C39 C44 . . . . -70.16(15) ?
Ru P2 C39 C44 . . . . 55.00(15) ?
C44 C39 C40 C41 . . . . 0.7(3) ?
P2 C39 C40 C41 . . . . 177.97(14) ?
C39 C40 C41 C42 . . . . 1.2(3) ?
C40 C41 C42 C43 . . . . -1.3(3) ?
C41 C42 C43 C44 . . . . -0.6(3) ?
C42 C43 C44 C39 . . . . 2.6(3) ?
C40 C39 C44 C43 . . . . -2.6(3) ?
P2 C39 C44 C43 . . . . -179.92(14) ?
O2 S C45 F2 . . . . 174.08(17) ?
O1 S C45 F2 . . . . -66.11(19) ?
O3 S C45 F2 . . . . 53.69(18) ?
O2 S C45 F3 . . . . -64.69(15) ?
O1 S C45 F3 . . . . 55.12(16) ?
O3 S C45 F3 . . . . 174.93(14) ?
O2 S C45 F1 . . . . 54.2(2) ?
O1 S C45 F1 . . . . 173.99(17) ?
O3 S C45 F1 . . . . -66.21(19) ?
